data_9009485
loop_
_publ_author_name
'Ercit, T. S.'

_publ_section_title
;
 Caryinite revisited
;
_journal_name_full 'Mineralogical Magazine'
_journal_page_first 721
_journal_page_last 727
_journal_paper_doi 10.1180/minmag.1993.057.389.16
_journal_volume 57
_journal_year 1993
_chemical_compound_source 'Langban, Sweden'
_chemical_formula_sum 'As2.892 Ca1.91 Mg0.56 Mn1.77 Na1.376 O12 P0.09 Pb0.384 V0.018'
_chemical_name_mineral Caryinite
_space_group_IT_number 15
_symmetry_space_group_name_Hall '-I 2ya'
_symmetry_space_group_name_H-M 'I 1 2/a 1'
_cell_angle_alpha 90
_cell_angle_beta 98.97
_cell_angle_gamma 90
_cell_length_a 6.855
_cell_length_b 13.147
_cell_length_c 11.479
_cell_formula_units_Z 4
_cell_volume 1021.866
_database_code_amcsd 0014503
_exptl_crystal_density_diffrn 4.621
_cod_original_formula_sum 'Ca1.91 Na1.376 Pb.384 Mn1.77 Mg.56 (As2.892 P.09 V.018) O12'
_cod_database_code 9009485

loop_
_space_group_symop_operation_xyz
x,y,z
1/2+x,1/2+y,1/2+z
1/2-x,y,-z
-x,1/2+y,1/2-z
1/2+x,-y,z
+x,1/2-y,1/2+z
-x,-y,-z
1/2-x,1/2-y,1/2-z

loop_
_atom_site_aniso_label
_atom_site_aniso_U_11
_atom_site_aniso_U_22
_atom_site_aniso_U_33
_atom_site_aniso_U_12
_atom_site_aniso_U_13
_atom_site_aniso_U_23
NaX2 0.02440 0.02820 0.02660 0.00000 0.00910 0.00000
PbX2 0.02440 0.02820 0.02660 0.00000 0.00910 0.00000
CaM1 0.02020 0.01490 0.01650 0.00000 0.00110 0.00000
MnM1 0.02020 0.01490 0.01650 0.00000 0.00110 0.00000
MnM2 0.01580 0.01780 0.01760 0.00080 0.00300 -0.00130
MgM2 0.01580 0.01780 0.01760 0.00080 0.00300 -0.00130
As1 0.01620 0.01630 0.01690 0.00000 0.00670 0.00000
P1 0.01620 0.01630 0.01690 0.00000 0.00670 0.00000
V1 0.01620 0.01630 0.01690 0.00000 0.00670 0.00000
As2 0.01520 0.01620 0.01710 0.00040 0.00590 -3.00000
P2 0.01520 0.01620 0.01710 0.00040 0.00590 -3.00000
V2 0.01520 0.01620 0.01710 0.00040 0.00590 -3.00000
O1 0.01890 0.03450 0.01960 0.00040 0.00780 -0.01050
O3 0.01690 0.01930 0.02850 -0.00460 0.00990 -0.00080
O4 0.02730 0.02570 0.01910 -0.00160 0.00550 0.00070
O5 0.01590 0.02350 0.02630 0.00000 0.00740 0.00050
O6 0.02480 0.01720 0.02480 0.00240 0.00650 -0.00010

loop_
_atom_site_label
_atom_site_fract_x
_atom_site_fract_y
_atom_site_fract_z
_atom_site_occupancy
_atom_site_U_iso_or_equiv
CaX1 0.02680 0.00230 0.51370 0.62000 0.01700
NaX1 0.02680 0.00230 0.51370 0.38000 0.01700
NaX2 0.25000 0.02460 0.00000 0.61600 0.02580
PbX2 0.25000 0.02460 0.00000 0.38400 0.02580
CaM1 0.25000 0.73500 0.00000 0.67000 0.01740
MnM1 0.25000 0.73500 0.00000 0.33000 0.01740
MnM2 0.08490 0.15750 0.22290 0.72000 0.01700
MgM2 0.08490 0.15750 0.22290 0.28000 0.01700
As1 0.25000 0.28360 0.00000 0.96400 0.01600
P1 0.25000 0.28360 0.00000 0.03000 0.01600
V1 0.25000 0.28360 0.00000 0.00600 0.01600
As2 0.10590 0.89060 0.23420 0.96400 0.01580
P2 0.10590 0.89060 0.23420 0.03000 0.01580
V2 0.10590 0.89060 0.23420 0.00600 0.01580
O1 0.07750 0.20830 0.04350 1.00000 0.02380
O2 0.15910 0.12720 0.40190 0.62000 0.02000
O2* 0.10760 0.14010 0.40270 0.38000 0.02000
O3 0.27450 0.83260 0.16440 1.00000 0.02090
O4 0.19020 0.90760 0.37860 1.00000 0.02380
O5 0.10190 0.32080 0.27730 1.00000 0.02140
O6 0.05200 0.00210 0.16350 1.00000 0.02200

loop_
_cod_related_entry_id
_cod_related_entry_database
_cod_related_entry_code
1 AMCSD 0014503
